data_4300981
loop_
_publ_author_name
'Bacchi, Alessia'
'Bosetti, Elsa'
'Carcelli, Mauro'
'Pelagatti, Paolo'
'Rogolino, Dominga'
'Pelizzi, Giancarlo'

_publ_section_title
;
 "Venetian Blinds" Mechanism of Solvation/Desolvation in Palladium(II)
 Wheel-and-Axle Organic--Inorganic Diols
;
_journal_coden_ASTM INOCAJ
_journal_issue 2
_journal_name_full 'Inorganic Chemistry'
_journal_page_first 431
_journal_page_last 442
_journal_paper_doi 10.1021/ic048896m
_journal_volume 44
_journal_year 2005
_chemical_formula_sum 'C40 H42 Cl2 N2 O4 Pd S2'
_chemical_formula_weight 856.18
_space_group_IT_number 14
_symmetry_cell_setting monoclinic
_symmetry_space_group_name_Hall '-P 2yn'
_symmetry_space_group_name_H-M 'P 1 21/n 1'
_cell_angle_alpha 90.00
_cell_angle_beta 106.166(2)
_cell_angle_gamma 90.00
_cell_formula_units_Z 2
_cell_length_a 7.6906(3)
_cell_length_b 18.5017(8)
_cell_length_c 14.5046(5)
_cell_measurement_temperature 293(2)
_cell_volume 1982.24(13)
_diffrn_ambient_temperature 293(2)
_exptl_crystal_density_diffrn 1.434
_cod_duplicate_entry 4308394
_cod_original_sg_symbol_H-M 'P 21/n'
_cod_database_code 4300981

loop_
_symmetry_equiv_pos_as_xyz
'x, y, z'
'-x+1/2, y+1/2, -z+1/2'
'-x, -y, -z'
'x-1/2, -y-1/2, z-1/2'

loop_
_atom_site_label
_atom_site_type_symbol
_atom_site_fract_x
_atom_site_fract_y
_atom_site_fract_z
_atom_site_U_iso_or_equiv
_atom_site_adp_type
_atom_site_occupancy
_atom_site_symmetry_multiplicity
_atom_site_calc_flag
_atom_site_refinement_flags
_atom_site_disorder_assembly
_atom_site_disorder_group
Pd Pd 0.0000 0.0000 0.5000 0.03140(8) Uani 1 2 d S . .
Cl Cl 0.27042(7) -0.03723(3) 0.60271(4) 0.04864(14) Uani 1 1 d . . .
N1 N -0.1220(2) -0.09241(9) 0.52519(12) 0.0339(3) Uani 1 1 d . . .
O1 O -0.6072(2) -0.26117(9) 0.52647(14) 0.0528(4) Uani 1 1 d . . .
O2 O -0.8596(3) -0.36721(12) 0.49177(15) 0.0722(6) Uani 1 1 d . . .
S S -1.00190(9) -0.38429(4) 0.40024(6) 0.05820(17) Uani 1 1 d . . .
C1 C -0.4278(3) -0.28693(10) 0.54055(15) 0.0383(4) Uani 1 1 d . . .
C2 C -0.3138(3) -0.21887(10) 0.53802(14) 0.0340(4) Uani 1 1 d . . .
C3 C -0.3782(3) -0.15122(11) 0.55453(15) 0.0375(4) Uani 1 1 d . . .
C4 C -0.2811(3) -0.09004(11) 0.54693(15) 0.0377(4) Uani 1 1 d . . .
C5 C -0.0560(3) -0.15767(11) 0.51330(16) 0.0376(4) Uani 1 1 d . . .
C6 C -0.1465(3) -0.22079(11) 0.51854(16) 0.0393(4) Uani 1 1 d . . .
C7 C -0.4249(3) -0.33779(11) 0.45719(14) 0.0365(4) Uani 1 1 d . . .
C8 C -0.4034(3) -0.41221(11) 0.46848(17) 0.0425(5) Uani 1 1 d . . .
C9 C -0.4176(4) -0.45678(13) 0.38995(19) 0.0517(6) Uani 1 1 d . . .
C10 C -0.4533(4) -0.42764(15) 0.29860(19) 0.0561(6) Uani 1 1 d . . .
C11 C -0.4735(4) -0.35418(17) 0.28684(19) 0.0579(7) Uani 1 1 d . . .
C12 C -0.4608(3) -0.30933(13) 0.36502(16) 0.0489(5) Uani 1 1 d . . .
C13 C -0.3580(4) -0.32345(12) 0.63980(17) 0.0520(6) Uani 1 1 d . . .
C14 C -0.1814(6) -0.34165(16) 0.6785(2) 0.0714(9) Uani 1 1 d . . .
C15 C -0.1238(9) -0.37627(19) 0.7679(3) 0.1018(17) Uani 1 1 d . . .
C16 C -0.2443(11) -0.3924(2) 0.8176(3) 0.116(2) Uani 1 1 d . . .
C17 C -0.4235(12) -0.3764(2) 0.7788(3) 0.108(2) Uani 1 1 d . . .
C18 C -0.4837(7) -0.34136(17) 0.6906(2) 0.0749(10) Uani 1 1 d . . .
C19 C -0.9464(6) -0.4696(2) 0.3627(3) 0.1064(15) Uani 1 1 d . . .
H19A H -0.8261 -0.4682 0.3555 0.160 Uiso 1 1 calc R . .
H19B H -1.0307 -0.4819 0.3024 0.160 Uiso 1 1 calc R . .
H19C H -0.9522 -0.5053 0.4098 0.160 Uiso 1 1 calc R . .
C20 C -0.9605(7) -0.3302(2) 0.3091(3) 0.1042(13) Uani 1 1 d . . .
H20A H -0.9659 -0.2802 0.3255 0.156 Uiso 1 1 calc R . .
H20B H -1.0504 -0.3399 0.2497 0.156 Uiso 1 1 calc R . .
H20C H -0.8426 -0.3410 0.3023 0.156 Uiso 1 1 calc R . .
H5 H 0.031(3) -0.1582(14) 0.5012(15) 0.032(7) Uiso 1 1 d . . .
H6 H -0.483(4) -0.1479(14) 0.5665(18) 0.050(7) Uiso 1 1 d . . .
H4 H -0.322(3) -0.0451(14) 0.5589(16) 0.041(6) Uiso 1 1 d . . .
H3 H -0.094(3) -0.2616(13) 0.5044(17) 0.039(6) Uiso 1 1 d . . .
H12 H -0.477(4) -0.2552(15) 0.3536(18) 0.053(7) Uiso 1 1 d . . .
H8 H -0.373(3) -0.4303(14) 0.5325(19) 0.051(7) Uiso 1 1 d . . .
H10 H -0.462(4) -0.4582(17) 0.242(2) 0.073(9) Uiso 1 1 d . . .
H11 H -0.480(4) -0.3373(17) 0.230(2) 0.071(9) Uiso 1 1 d . . .
H9 H -0.391(4) -0.5145(17) 0.400(2) 0.068(9) Uiso 1 1 d . . .
H1O H -0.685(4) -0.2951(17) 0.511(2) 0.066(9) Uiso 1 1 d . . .
H14 H -0.102(4) -0.3355(15) 0.649(2) 0.047(8) Uiso 1 1 d . . .
H15 H -0.023(6) -0.388(2) 0.792(3) 0.095(15) Uiso 1 1 d . . .
H16 H -0.206(5) -0.418(2) 0.882(3) 0.108(13) Uiso 1 1 d . . .
H18 H -0.604(6) -0.331(2) 0.662(3) 0.100(14) Uiso 1 1 d . . .
H17 H -0.494(6) -0.389(2) 0.802(3) 0.098(15) Uiso 1 1 d . . .

loop_
_atom_site_aniso_label
_atom_site_aniso_U_11
_atom_site_aniso_U_22
_atom_site_aniso_U_33
_atom_site_aniso_U_23
_atom_site_aniso_U_13
_atom_site_aniso_U_12
Pd 0.03597(12) 0.02465(11) 0.03406(12) 0.00045(7) 0.01052(8) -0.00242(8)
Cl 0.0408(3) 0.0473(3) 0.0531(3) 0.0125(2) 0.0053(2) 0.0009(2)
N1 0.0379(8) 0.0275(7) 0.0369(8) 0.0009(6) 0.0112(7) -0.0024(6)
O1 0.0491(9) 0.0415(9) 0.0748(12) -0.0096(8) 0.0291(9) -0.0106(7)
O2 0.0763(13) 0.0765(13) 0.0650(12) -0.0165(10) 0.0214(10) -0.0312(11)
S 0.0470(3) 0.0530(4) 0.0763(4) -0.0086(3) 0.0201(3) -0.0059(3)
C1 0.0471(11) 0.0283(9) 0.0412(11) -0.0009(8) 0.0152(9) -0.0060(8)
C2 0.0414(10) 0.0279(9) 0.0322(9) 0.0005(7) 0.0096(8) -0.0044(7)
C3 0.0389(10) 0.0316(9) 0.0448(11) -0.0002(8) 0.0165(9) -0.0022(8)
C4 0.0442(11) 0.0260(9) 0.0453(11) -0.0015(8) 0.0163(9) 0.0004(8)
C5 0.0383(10) 0.0335(10) 0.0445(11) -0.0012(8) 0.0172(9) -0.0015(8)
C6 0.0461(11) 0.0263(9) 0.0467(11) -0.0034(8) 0.0151(9) 0.0005(8)
C7 0.0386(10) 0.0338(9) 0.0365(10) -0.0015(8) 0.0095(8) -0.0077(8)
C8 0.0529(12) 0.0324(10) 0.0460(12) -0.0008(9) 0.0202(10) -0.0083(9)
C9 0.0618(14) 0.0374(11) 0.0634(15) -0.0122(10) 0.0299(12) -0.0138(10)
C10 0.0581(14) 0.0620(16) 0.0515(14) -0.0215(12) 0.0206(11) -0.0174(12)
C11 0.0654(16) 0.0660(17) 0.0376(13) -0.0028(12) 0.0064(11) -0.0071(13)
C12 0.0599(14) 0.0419(12) 0.0398(12) 0.0022(9) 0.0056(10) -0.0018(11)
C13 0.0900(19) 0.0289(10) 0.0376(11) -0.0050(8) 0.0188(12) -0.0152(11)
C14 0.095(3) 0.0491(15) 0.0576(17) 0.0103(13) 0.0007(17) -0.0117(16)
C15 0.156(4) 0.0501(18) 0.065(2) 0.0081(15) -0.025(3) -0.010(2)
C16 0.239(7) 0.0504(18) 0.0413(18) 0.0043(14) 0.012(3) -0.032(3)
C17 0.213(6) 0.075(2) 0.050(2) -0.0038(17) 0.060(3) -0.035(3)
C18 0.127(3) 0.0567(17) 0.0545(16) -0.0059(13) 0.047(2) -0.0193(19)
C19 0.119(3) 0.082(2) 0.094(3) -0.035(2) -0.010(2) 0.035(2)
C20 0.127(3) 0.109(3) 0.078(2) 0.013(2) 0.030(2) -0.023(3)

loop_
_geom_bond_atom_site_label_1
_geom_bond_atom_site_label_2
_geom_bond_distance
_geom_bond_site_symmetry_2
_geom_bond_publ_flag
Pd N1 2.0318(16) 3_556 ?
Pd N1 2.0318(16) . ?
Pd Cl 2.3009(5) . ?
Pd Cl 2.3009(5) 3_556 ?
N1 C5 1.340(3) . ?
N1 C4 1.346(3) . ?
O1 C1 1.420(3) . ?
O2 S 1.500(2) . ?
S C20 1.756(4) . ?
S C19 1.761(4) . ?
C1 C7 1.537(3) . ?
C1 C2 1.541(3) . ?
C1 C13 1.545(3) . ?
C2 C3 1.391(3) . ?
C2 C6 1.392(3) . ?
C3 C4 1.378(3) . ?
C5 C6 1.373(3) . ?
C7 C8 1.391(3) . ?
C7 C12 1.391(3) . ?
C8 C9 1.386(3) . ?
C9 C10 1.385(4) . ?
C10 C11 1.373(4) . ?
C11 C12 1.387(4) . ?
C13 C14 1.359(5) . ?
C13 C18 1.408(4) . ?
C14 C15 1.403(5) . ?
C15 C16 1.357(8) . ?
C16 C17 1.368(8) . ?
C17 C18 1.394(6) . ?
